data_4301482
loop_
_publ_author_name
'Hsiu-Pen Lee'
'Yi-Fen Hsu'
'Tsun-Ren Chen'
'Jhy-Der Chen'
'Kelvin H.-C. Chen'
'Ju-Chun Wang'

_publ_contact_author_address
; Department of Applied Chemistry and Life Science, 
National Pingtung University of Education
;
_publ_contact_author_email trchen@mail.npue.edu.tw
_publ_contact_author_fax '886 8 733 3632'
_publ_contact_author_name 'Dr. Tsun-Ren Chen'
_publ_contact_author_phone '886 8 733 3632'
_publ_section_title
;
A Novel Cyclometalated Dimeric Iridium Complex, [(dfpbo)2Ir]2[dfpbo =
2-(3,5-Difluorophenyl)benzoxazolato-N,C2'], Containing an Unsupported
IrII-IrII Bond
;
_journal_name_full 'Inorganic Chemistry'
_journal_page_first 1263
_journal_page_last 1265
_journal_paper_doi 10.1021/ic8019952
_journal_volume 48
_journal_year 2009
_chemical_formula_sum 'C53 H26 Cl2 F8 Ir2 N4 O4'
_chemical_formula_weight 1390.08
_chemical_name_systematic
; 
 ? 
;
_space_group_IT_number 15
_symmetry_cell_setting monoclinic
_symmetry_space_group_name_Hall '-C 2yc'
_symmetry_space_group_name_H-M 'C 1 2/c 1'
_atom_sites_solution_hydrogens geom
_atom_sites_solution_primary direct
_atom_sites_solution_secondary difmap
_audit_creation_method SHELXL-97
_cell_angle_alpha 90.00
_cell_angle_beta 111.717(19)
_cell_angle_gamma 90.00
_cell_formula_units_Z 4
_cell_length_a 15.917(5)
_cell_length_b 18.122(4)
_cell_length_c 17.407(4)
_cell_measurement_reflns_used 28
_cell_measurement_temperature 295(2)
_cell_measurement_theta_max 12.52
_cell_measurement_theta_min 5.33
_cell_volume 4665(2)
_computing_cell_refinement 'Bruker XSCANS'
_computing_data_collection 'Bruker XSCANS'
_computing_data_reduction 'Bruker SHELXTL'
_computing_molecular_graphics 'Bruker SHELXTL'
_computing_publication_material 'Bruker SHELXTL'
_computing_structure_refinement 'SHELXL-97 (Sheldrick, 1997)'
_computing_structure_solution 'SHELXS-97 (Sheldrick, 1990)'
_diffrn_ambient_temperature 295(2)
_diffrn_measured_fraction_theta_full 0.986
_diffrn_measured_fraction_theta_max 0.986
_diffrn_measurement_device_type 'Bruker P4'
_diffrn_measurement_method '\w scans'
_diffrn_radiation_monochromator graphite
_diffrn_radiation_source 'fine-focus sealed tube'
_diffrn_radiation_type MoK\a
_diffrn_radiation_wavelength 0.71073
_diffrn_reflns_av_R_equivalents 0.0443
_diffrn_reflns_av_sigmaI/netI 0.0545
_diffrn_reflns_limit_h_max 18
_diffrn_reflns_limit_h_min -1
_diffrn_reflns_limit_k_max 1
_diffrn_reflns_limit_k_min -21
_diffrn_reflns_limit_l_max 19
_diffrn_reflns_limit_l_min -20
_diffrn_reflns_number 4840
_diffrn_reflns_theta_full 25.00
_diffrn_reflns_theta_max 25.00
_diffrn_reflns_theta_min 1.78
_diffrn_standards_decay_% 0
_diffrn_standards_interval_count 97
_diffrn_standards_number 3
_exptl_absorpt_coefficient_mu 5.900
_exptl_absorpt_correction_T_max 0.3849
_exptl_absorpt_correction_T_min 0.2012
_exptl_absorpt_correction_type empirical
_exptl_crystal_colour red
_exptl_crystal_density_diffrn 1.979
_exptl_crystal_density_method 'not measured'
_exptl_crystal_description plate
_exptl_crystal_F_000 2656
_exptl_crystal_size_max 0.40
_exptl_crystal_size_mid 0.30
_exptl_crystal_size_min 0.20
_refine_diff_density_max 1.573
_refine_diff_density_min -1.597
_refine_diff_density_rms 0.182
_refine_ls_extinction_method none
_refine_ls_goodness_of_fit_ref 1.019
_refine_ls_hydrogen_treatment constr
_refine_ls_matrix_type full
_refine_ls_number_parameters 330
_refine_ls_number_reflns 4057
_refine_ls_number_restraints 0
_refine_ls_restrained_S_all 1.019
_refine_ls_R_factor_all 0.0726
_refine_ls_R_factor_gt 0.0437
_refine_ls_shift/su_max 0.001
_refine_ls_shift/su_mean 0.000
_refine_ls_structure_factor_coef Fsqd
_refine_ls_weighting_details 'calc w=1/[\s^2^(Fo^2^)+(0.0577P)^2^+38.6017P] where P=(Fo^2^+2Fc^2^)/3'
_refine_ls_weighting_scheme calc
_refine_ls_wR_factor_gt 0.1008
_refine_ls_wR_factor_ref 0.1142
_reflns_number_gt 2863
_reflns_number_total 4057
_reflns_threshold_expression >2sigma(I)
_cod_data_source_file ic8019952_si_002_2.cif
_cod_data_source_block (dfpbo)2Ir-Ir(dfpbo)2
_cod_depositor_comments
;
The following automatic conversions were performed:
'_symmetry_cell_setting' value 'Monoclinic' changed to 'monoclinic'
according to '/home/saulius/struct/CIF-dictionaries/cif_core.dic'
dictionary named 'cif_core.dic' version 2.4.1 from 2010-06-29.

Automatic conversion script
Id: cif_fix_enum 1527 2010-12-29 10:47:43Z saulius 
;
_cod_original_sg_symbol_H-M 'C 2/c'
_cod_database_code 4301482

loop_
_symmetry_equiv_pos_as_xyz
'x, y, z'
'-x, y, -z+1/2'
'x+1/2, y+1/2, z'
'-x+1/2, y+1/2, -z+1/2'
'-x, -y, -z'
'x, -y, z-1/2'
'-x+1/2, -y+1/2, -z'
'x+1/2, -y+1/2, z-1/2'

loop_
_atom_site_label
_atom_site_type_symbol
_atom_site_fract_x
_atom_site_fract_y
_atom_site_fract_z
_atom_site_U_iso_or_equiv
_atom_site_adp_type
_atom_site_occupancy
_atom_site_symmetry_multiplicity
_atom_site_calc_flag
_atom_site_refinement_flags
_atom_site_disorder_assembly
_atom_site_disorder_group
Ir Ir 0.58389(2) 0.496109(15) 0.245269(19) 0.02498(13) Uani 1 1 d . . .
F1 F 0.7578(5) 0.6174(4) 0.0051(4) 0.0619(18) Uani 1 1 d . . .
F2 F 0.6373(6) 0.4123(3) 0.0906(5) 0.073(2) Uani 1 1 d . . .
F3 F 0.9778(4) 0.3953(4) 0.4495(4) 0.0618(19) Uani 1 1 d . . .
F4 F 0.7736(4) 0.5907(3) 0.3778(4) 0.061(2) Uani 1 1 d . . .
O1 O 0.6606(5) 0.7115(3) 0.2434(5) 0.0452(19) Uani 1 1 d . . .
O2 O 0.6702(5) 0.2821(3) 0.2526(4) 0.0414(17) Uani 1 1 d . . .
N1 N 0.6032(6) 0.6060(4) 0.2689(5) 0.0339(18) Uani 1 1 d . . .
N2 N 0.5902(6) 0.3854(4) 0.2258(5) 0.036(2) Uani 1 1 d . . .
C1 C 0.6367(7) 0.5251(5) 0.1588(6) 0.033(2) Uani 1 1 d . . .
C2 C 0.6565(8) 0.4857(6) 0.0986(6) 0.044(3) Uani 1 1 d . . .
C3 C 0.6956(7) 0.5143(6) 0.0467(7) 0.045(2) Uani 1 1 d . . .
H3A H 0.7069 0.4850 0.0077 0.054 Uiso 1 1 calc R . .
C4 C 0.7173(7) 0.5881(6) 0.0551(6) 0.043(3) Uani 1 1 d . . .
C5 C 0.7006(8) 0.6341(6) 0.1109(7) 0.046(3) Uani 1 1 d . . .
H5A H 0.7155 0.6839 0.1150 0.055 Uiso 1 1 calc R . .
C6 C 0.6604(7) 0.6013(5) 0.1600(6) 0.035(2) Uani 1 1 d . . .
C7 C 0.6386(7) 0.6403(5) 0.2224(7) 0.036(2) Uani 1 1 d . . .
C8 C 0.6359(7) 0.7227(5) 0.3116(7) 0.039(2) Uani 1 1 d . . .
C9 C 0.6506(8) 0.7847(6) 0.3584(8) 0.055(3) Uani 1 1 d . . .
H9A H 0.6776 0.8266 0.3468 0.066 Uiso 1 1 calc R . .
C10 C 0.6224(9) 0.7812(6) 0.4251(9) 0.067(4) Uani 1 1 d . . .
H10A H 0.6287 0.8224 0.4587 0.080 Uiso 1 1 calc R . .
C11 C 0.5845(8) 0.7163(6) 0.4419(8) 0.056(3) Uani 1 1 d . . .
H11A H 0.5667 0.7154 0.4872 0.068 Uiso 1 1 calc R . .
C12 C 0.5726(7) 0.6537(5) 0.3941(6) 0.041(3) Uani 1 1 d . . .
H12A H 0.5487 0.6106 0.4067 0.050 Uiso 1 1 calc R . .
C13 C 0.5978(6) 0.6580(5) 0.3265(6) 0.032(2) Uani 1 1 d . . .
C14 C 0.7164(6) 0.4734(5) 0.3197(6) 0.031(2) Uani 1 1 d . . .
C15 C 0.7874(7) 0.5174(5) 0.3696(6) 0.035(2) Uani 1 1 d . . .
C16 C 0.8734(7) 0.4929(6) 0.4128(6) 0.045(2) Uani 1 1 d . . .
H16A H 0.9178 0.5250 0.4455 0.053 Uiso 1 1 calc R . .
C17 C 0.8923(7) 0.4197(6) 0.4067(7) 0.045(3) Uani 1 1 d . . .
C18 C 0.8277(7) 0.3703(5) 0.3612(6) 0.041(2) Uani 1 1 d . . .
H18A H 0.8403 0.3204 0.3591 0.049 Uiso 1 1 calc R . .
C19 C 0.7415(6) 0.3995(5) 0.3181(6) 0.028(2) Uani 1 1 d . . .
C20 C 0.6670(7) 0.3553(5) 0.2657(6) 0.032(2) Uani 1 1 d . . .
C21 C 0.5864(7) 0.2656(5) 0.1960(7) 0.043(3) Uani 1 1 d . . .
C22 C 0.5535(8) 0.1972(6) 0.1641(8) 0.057(3) Uani 1 1 d . . .
H22A H 0.5885 0.1546 0.1790 0.069 Uiso 1 1 calc R . .
C23 C 0.4673(9) 0.1963(6) 0.1100(7) 0.057(3) Uani 1 1 d . . .
H23A H 0.4427 0.1514 0.0863 0.069 Uiso 1 1 calc R . .
C24 C 0.4130(8) 0.2591(6) 0.0876(7) 0.049(3) Uani 1 1 d . . .
H24A H 0.3536 0.2549 0.0506 0.059 Uiso 1 1 calc R . .
C25 C 0.4467(8) 0.3282(5) 0.1201(6) 0.042(3) Uani 1 1 d . . .
H25A H 0.4121 0.3709 0.1040 0.050 Uiso 1 1 calc R . .
C26 C 0.5345(7) 0.3296(5) 0.1779(6) 0.035(2) Uani 1 1 d . . .
C27 C 1.0000 0.4421(17) 0.2500 0.113(9) Uani 1 2 d S . .
Cl Cl 0.9130(5) 0.4944(3) 0.1877(6) 0.196(4) Uani 1 1 d . . .

loop_
_atom_site_aniso_label
_atom_site_aniso_U_11
_atom_site_aniso_U_22
_atom_site_aniso_U_33
_atom_site_aniso_U_23
_atom_site_aniso_U_13
_atom_site_aniso_U_12
Ir 0.02361(19) 0.01933(18) 0.0329(2) -0.00171(16) 0.01149(14) -0.00102(16)
F1 0.067(5) 0.079(4) 0.056(4) 0.003(3) 0.042(4) -0.014(4)
F2 0.110(7) 0.039(4) 0.091(6) -0.024(3) 0.063(5) -0.021(4)
F3 0.032(4) 0.058(4) 0.076(5) -0.004(3) -0.003(3) 0.010(3)
F4 0.053(4) 0.025(3) 0.084(5) -0.019(3) 0.000(4) 0.000(3)
O1 0.048(5) 0.020(3) 0.073(5) -0.001(3) 0.028(4) -0.011(3)
O2 0.034(4) 0.024(3) 0.061(5) -0.009(3) 0.012(4) 0.004(3)
N1 0.036(5) 0.030(4) 0.042(5) -0.004(3) 0.022(4) -0.004(3)
N2 0.039(5) 0.023(4) 0.053(5) -0.004(3) 0.023(5) -0.007(4)
C1 0.040(6) 0.031(4) 0.038(5) 0.001(4) 0.025(5) -0.006(4)
C2 0.052(7) 0.046(6) 0.039(5) -0.006(5) 0.022(5) -0.009(5)
C3 0.050(7) 0.048(6) 0.044(6) -0.009(5) 0.025(5) -0.004(5)
C4 0.034(6) 0.063(7) 0.038(6) 0.003(5) 0.021(5) -0.002(5)
C5 0.051(7) 0.038(5) 0.055(7) -0.003(5) 0.028(6) -0.012(5)
C6 0.034(6) 0.032(5) 0.042(6) 0.000(4) 0.016(5) 0.002(4)
C7 0.033(6) 0.025(4) 0.054(6) -0.004(4) 0.020(5) -0.003(4)
C8 0.037(6) 0.029(5) 0.054(6) -0.005(4) 0.020(5) -0.007(4)
C9 0.051(8) 0.033(5) 0.086(9) -0.016(6) 0.032(7) -0.009(5)
C10 0.070(10) 0.035(6) 0.094(10) -0.033(6) 0.028(8) 0.000(6)
C11 0.059(8) 0.056(7) 0.055(7) -0.017(6) 0.023(6) 0.005(6)
C12 0.035(6) 0.038(5) 0.050(6) -0.012(5) 0.015(5) -0.001(4)
C13 0.029(5) 0.024(4) 0.045(6) -0.006(4) 0.016(5) 0.000(4)
C14 0.023(5) 0.028(4) 0.039(5) 0.006(4) 0.009(4) 0.005(4)
C15 0.037(6) 0.024(4) 0.041(5) -0.003(4) 0.010(5) 0.000(4)
C16 0.029(5) 0.051(6) 0.045(6) -0.008(5) 0.004(4) -0.004(5)
C17 0.021(5) 0.054(6) 0.051(6) 0.000(5) 0.005(5) 0.014(5)
C18 0.045(7) 0.031(5) 0.048(6) -0.005(4) 0.020(5) 0.008(5)
C19 0.020(5) 0.030(4) 0.036(5) -0.001(4) 0.011(4) 0.001(4)
C20 0.037(6) 0.025(4) 0.038(5) 0.001(4) 0.019(5) 0.013(4)
C21 0.039(6) 0.028(5) 0.061(7) -0.014(5) 0.020(5) 0.002(4)
C22 0.054(8) 0.032(5) 0.080(9) -0.027(5) 0.018(7) -0.009(5)
C23 0.063(9) 0.042(6) 0.062(8) -0.024(5) 0.017(7) -0.016(6)
C24 0.038(7) 0.054(7) 0.048(7) -0.011(5) 0.008(5) -0.013(5)
C25 0.046(7) 0.035(5) 0.042(6) -0.008(4) 0.013(5) 0.003(5)
C26 0.035(6) 0.025(4) 0.041(6) -0.005(4) 0.011(5) -0.007(4)
C27 0.046(14) 0.16(3) 0.11(2) 0.000 -0.001(13) 0.000
Cl 0.144(6) 0.134(6) 0.226(9) 0.025(5) -0.028(6) 0.024(4)

loop_
_atom_type_symbol
_atom_type_description
_atom_type_scat_dispersion_real
_atom_type_scat_dispersion_imag
_atom_type_scat_source
C C 0.0033 0.0016 'International Tables Vol C Tables 4.2.6.8 and 6.1.1.4'
H H 0.0000 0.0000 'International Tables Vol C Tables 4.2.6.8 and 6.1.1.4'
N N 0.0061 0.0033 'International Tables Vol C Tables 4.2.6.8 and 6.1.1.4'
O O 0.0106 0.0060 'International Tables Vol C Tables 4.2.6.8 and 6.1.1.4'
F F 0.0171 0.0103 'International Tables Vol C Tables 4.2.6.8 and 6.1.1.4'
Ir Ir -1.4442 7.9887 'International Tables Vol C Tables 4.2.6.8 and 6.1.1.4'
Cl Cl 0.1484 0.1585 'International Tables Vol C Tables 4.2.6.8 and 6.1.1.4'

loop_
_geom_angle_atom_site_label_1
_geom_angle_atom_site_label_2
_geom_angle_atom_site_label_3
_geom_angle
_geom_angle_site_symmetry_1
_geom_angle_site_symmetry_3
_geom_angle_publ_flag
N1 Ir N2 169.1(3) . . ?
N1 Ir C1 79.9(3) . . ?
N2 Ir C1 94.1(3) . . ?
N1 Ir C14 91.5(3) . . ?
N2 Ir C14 78.8(3) . . ?
C1 Ir C14 84.9(4) . . ?
N1 Ir Ir 93.8(2) . 2_655 ?
N2 Ir Ir 96.8(2) . 2_655 ?
C1 Ir Ir 136.1(3) . 2_655 ?
C14 Ir Ir 139.0(3) . 2_655 ?
C7 O1 C8 104.1(7) . . ?
C20 O2 C21 104.4(7) . . ?
C7 N1 C13 106.2(8) . . ?
C7 N1 Ir 114.1(6) . . ?
C13 N1 Ir 139.4(6) . . ?
C20 N2 C26 106.4(8) . . ?
C20 N2 Ir 115.0(6) . . ?
C26 N2 Ir 138.5(7) . . ?
C2 C1 C6 112.0(9) . . ?
C2 C1 Ir 133.5(7) . . ?
C6 C1 Ir 114.5(7) . . ?
F2 C2 C3 116.1(9) . . ?
F2 C2 C1 118.2(9) . . ?
C3 C2 C1 125.7(10) . . ?
C2 C3 C4 117.0(10) . . ?
C2 C3 H3A 121.5 . . ?
C4 C3 H3A 121.5 . . ?
F1 C4 C3 118.1(9) . . ?
F1 C4 C5 118.1(9) . . ?
C3 C4 C5 123.8(10) . . ?
C4 C5 C6 115.6(9) . . ?
C4 C5 H5A 122.2 . . ?
C6 C5 H5A 122.2 . . ?
C5 C6 C1 125.9(9) . . ?
C5 C6 C7 123.6(9) . . ?
C1 C6 C7 110.5(8) . . ?
N1 C7 O1 114.5(9) . . ?
N1 C7 C6 121.0(8) . . ?
O1 C7 C6 124.2(9) . . ?
C9 C8 C13 125.3(11) . . ?
C9 C8 O1 126.2(9) . . ?
C13 C8 O1 108.4(8) . . ?
C8 C9 C10 115.2(10) . . ?
C8 C9 H9A 122.4 . . ?
C10 C9 H9A 122.4 . . ?
C9 C10 C11 120.6(10) . . ?
C9 C10 H10A 119.7 . . ?
C11 C10 H10A 119.7 . . ?
C12 C11 C10 122.5(12) . . ?
C12 C11 H11A 118.7 . . ?
C10 C11 H11A 118.7 . . ?
C13 C12 C11 116.8(10) . . ?
C13 C12 H12A 121.6 . . ?
C11 C12 H12A 121.6 . . ?
C12 C13 C8 119.6(9) . . ?
C12 C13 N1 133.3(8) . . ?
C8 C13 N1 106.7(8) . . ?
C15 C14 C19 112.9(8) . . ?
C15 C14 Ir 132.8(7) . . ?
C19 C14 Ir 114.2(7) . . ?
F4 C15 C16 115.2(8) . . ?
F4 C15 C14 120.0(9) . . ?
C16 C15 C14 124.8(8) . . ?
C15 C16 C17 118.3(9) . . ?
C15 C16 H16A 120.9 . . ?
C17 C16 H16A 120.9 . . ?
F3 C17 C18 119.2(9) . . ?
F3 C17 C16 118.3(9) . . ?
C18 C17 C16 122.4(9) . . ?
C17 C18 C19 116.0(8) . . ?
C17 C18 H18A 122.0 . . ?
C19 C18 H18A 122.0 . . ?
C14 C19 C18 125.5(9) . . ?
C14 C19 C20 111.7(8) . . ?
C18 C19 C20 122.8(8) . . ?
N2 C20 O2 114.5(9) . . ?
N2 C20 C19 120.2(8) . . ?
O2 C20 C19 125.3(8) . . ?
O2 C21 C22 127.6(9) . . ?
O2 C21 C26 108.7(8) . . ?
C22 C21 C26 123.6(10) . . ?
C23 C22 C21 115.4(11) . . ?
C23 C22 H22A 122.3 . . ?
C21 C22 H22A 122.3 . . ?
C22 C23 C24 123.4(10) . . ?
C22 C23 H23A 118.3 . . ?
C24 C23 H23A 118.3 . . ?
C23 C24 C25 120.9(10) . . ?
C23 C24 H24A 119.6 . . ?
C25 C24 H24A 119.6 . . ?
C26 C25 C24 116.3(9) . . ?
C26 C25 H25A 121.9 . . ?
C24 C25 H25A 121.9 . . ?
C25 C26 C21 120.2(9) . . ?
C25 C26 N2 133.8(9) . . ?
C21 C26 N2 106.0(9) . . ?
Cl C27 Cl 112.1(18) 2_755 . ?

loop_
_geom_bond_atom_site_label_1
_geom_bond_atom_site_label_2
_geom_bond_distance
_geom_bond_site_symmetry_2
_geom_bond_publ_flag
Ir N1 2.034(7) . ?
Ir N2 2.043(7) . ?
Ir C1 2.046(9) . ?
Ir C14 2.068(9) . ?
Ir Ir 2.7357(10) 2_655 ?
F1 C4 1.367(11) . ?
F2 C2 1.362(11) . ?
F3 C17 1.361(11) . ?
F4 C15 1.361(10) . ?
O1 C7 1.352(11) . ?
O1 C8 1.396(12) . ?
O2 C20 1.351(10) . ?
O2 C21 1.366(12) . ?
N1 C7 1.303(12) . ?
N1 C13 1.401(11) . ?
N2 C20 1.282(12) . ?
N2 C26 1.399(11) . ?
C1 C2 1.396(14) . ?
C1 C6 1.429(12) . ?
C2 C3 1.374(15) . ?
C3 C4 1.375(14) . ?
C3 H3A 0.9300 . ?
C4 C5 1.378(14) . ?
C5 C6 1.379(14) . ?
C5 H5A 0.9300 . ?
C6 C7 1.440(13) . ?
C8 C9 1.356(14) . ?
C8 C13 1.388(13) . ?
C9 C10 1.393(17) . ?
C9 H9A 0.9300 . ?
C10 C11 1.402(17) . ?
C10 H10A 0.9300 . ?
C11 C12 1.379(14) . ?
C11 H11A 0.9300 . ?
C12 C13 1.378(14) . ?
C12 H12A 0.9300 . ?
C14 C15 1.393(14) . ?
C14 C19 1.400(12) . ?
C15 C16 1.369(14) . ?
C16 C17 1.374(14) . ?
C16 H16A 0.9300 . ?
C17 C18 1.372(14) . ?
C18 C19 1.401(13) . ?
C18 H18A 0.9300 . ?
C19 C20 1.442(13) . ?
C21 C22 1.380(13) . ?
C21 C26 1.391(13) . ?
C22 C23 1.347(16) . ?
C22 H22A 0.9300 . ?
C23 C24 1.395(16) . ?
C23 H23A 0.9300 . ?
C24 C25 1.397(13) . ?
C24 H24A 0.9300 . ?
C25 C26 1.388(14) . ?
C25 H25A 0.9300 . ?
C27 Cl 1.697(18) 2_755 ?
C27 Cl 1.697(18) . ?
